data_1557354
loop_
_publ_author_name
'Dub, Pavel A.'
'Batrice, Rami J.'
'Gordon, John C.'
'Scott, Brian L.'
'Minko, Yury'
'Schmidt, Jurgen G.'
'Williams, Robert F.'

_publ_section_title
;
 Engineering Catalysts for Selective Ester Hydrogenation
;
_journal_name_full 'Organic Process Research &amp; Development'
_journal_paper_doi 10.1021/acs.oprd.9b00559
_journal_year 2020
_chemical_formula_sum 'C35 H37 Cl2 N O P2 Ru S'
_chemical_formula_weight 753.62
_space_group_crystal_system monoclinic
_space_group_IT_number 14
_space_group_name_Hall '-P 2ybc'
_space_group_name_H-M_alt 'P 1 21/c 1'
_atom_sites_solution_hydrogens geom
_audit_creation_method SHELXL-2016/6
_cell_angle_alpha 90
_cell_angle_beta 98.957(2)
_cell_angle_gamma 90
_cell_formula_units_Z 4
_cell_length_a 12.599(3)
_cell_length_b 9.671(2)
_cell_length_c 27.353(6)
_cell_measurement_reflns_used 9184
_cell_measurement_temperature 100(1)
_cell_measurement_theta_max 26.94
_cell_measurement_theta_min 2.24
_cell_volume 3292.2(13)
_computing_cell_refinement 'SAINT+, v. 7.66a (Bruker AXS, 2009)'
_computing_data_collection 'APEX II, v. 7.0 (Bruker AXS, 2009)'
_computing_data_reduction 'SAINT+, v. 7.66a (Bruker AXS, 2009)'
_computing_molecular_graphics 'SHELXTL, v. 2014/7, (Bruker AXS, 2014)'
_computing_publication_material 'SHELXTL, v. 2014/7, (Bruker AXS, 2014)'
_computing_structure_refinement 'SHELXL 2014/7 (Sheldrick, 2014)'
_computing_structure_solution 'SHELXS 2013/1 (Sheldrick, 2013)'
_diffrn_ambient_temperature 100(1)
_diffrn_measured_fraction_theta_full 0.999
_diffrn_measured_fraction_theta_max 0.998
_diffrn_measurement_device_type 'Bruker D8 with APEXII CCD'
_diffrn_measurement_method '\w scans'
_diffrn_radiation_type MoK\a
_diffrn_radiation_wavelength 0.71073
_diffrn_reflns_av_R_equivalents 0.0467
_diffrn_reflns_av_unetI/netI 0.0373
_diffrn_reflns_Laue_measured_fraction_full 0.999
_diffrn_reflns_Laue_measured_fraction_max 0.998
_diffrn_reflns_limit_h_max 16
_diffrn_reflns_limit_h_min -16
_diffrn_reflns_limit_k_max 12
_diffrn_reflns_limit_k_min -12
_diffrn_reflns_limit_l_max 34
_diffrn_reflns_limit_l_min -34
_diffrn_reflns_number 35887
_diffrn_reflns_point_group_measured_fraction_full 0.999
_diffrn_reflns_point_group_measured_fraction_max 0.998
_diffrn_reflns_theta_full 25.000
_diffrn_reflns_theta_max 27.078
_diffrn_reflns_theta_min 2.045
_diffrn_standards_decay_% 0
_diffrn_standards_interval_count 0
_diffrn_standards_interval_time 0
_diffrn_standards_number 0
_exptl_absorpt_coefficient_mu 0.829
_exptl_absorpt_correction_T_max 1.000
_exptl_absorpt_correction_T_min 0.898
_exptl_absorpt_correction_type multi-scan
_exptl_absorpt_process_details 'SADABS v. 2.03 (Sheldrick, 2008)'
_exptl_crystal_colour orange
_exptl_crystal_density_diffrn 1.521
_exptl_crystal_description block
_exptl_crystal_F_000 1544
_exptl_crystal_size_max 0.300
_exptl_crystal_size_mid 0.200
_exptl_crystal_size_min 0.100
_refine_diff_density_max 0.781
_refine_diff_density_min -0.550
_refine_diff_density_rms 0.088
_refine_ls_extinction_method none
_refine_ls_goodness_of_fit_ref 1.177
_refine_ls_hydrogen_treatment constr
_refine_ls_matrix_type full
_refine_ls_number_parameters 377
_refine_ls_number_reflns 7238
_refine_ls_number_restraints 0
_refine_ls_restrained_S_all 1.177
_refine_ls_R_factor_all 0.0485
_refine_ls_R_factor_gt 0.0350
_refine_ls_shift/su_max 0.001
_refine_ls_shift/su_mean 0.000
_refine_ls_structure_factor_coef Fsqd
_refine_ls_weighting_details 'w=1/[\s^2^(Fo^2^)+(0.0397P)^2^] where P=(Fo^2^+2Fc^2^)/3'
_refine_ls_weighting_scheme calc
_refine_ls_wR_factor_gt 0.0777
_refine_ls_wR_factor_ref 0.0823
_reflns_Friedel_coverage 0.000
_reflns_number_gt 5978
_reflns_number_total 7238
_reflns_threshold_expression 'I > 2\s(I)'
_cod_data_source_file op9b00559_si_002.cif
_cod_data_source_block apx2069
_cod_original_cell_volume 3292.0(12)
_cod_original_sg_symbol_H-M 'P 21/c'
_cod_database_code 1557354
_shelx_shelxl_version_number 2016/6
_shelx_space_group_comment
;
The symmetry employed for this shelxl refinement is uniquely defined
by the following loop, which should always be used as a source of
symmetry information in preference to the above space-group names.
They are only intended as comments.
;
_shelx_estimated_absorpt_t_min 0.789
_shelx_estimated_absorpt_t_max 0.922

loop_
_space_group_symop_operation_xyz
'x, y, z'
'-x, y+1/2, -z+1/2'
'-x, -y, -z'
'x, -y-1/2, z-1/2'

loop_
_atom_site_label
_atom_site_type_symbol
_atom_site_fract_x
_atom_site_fract_y
_atom_site_fract_z
_atom_site_U_iso_or_equiv
_atom_site_adp_type
_atom_site_occupancy
_atom_site_site_symmetry_order
_atom_site_calc_flag
_atom_site_refinement_flags_posn
_atom_site_refinement_flags_adp
_atom_site_refinement_flags_occupancy
_atom_site_disorder_assembly
_atom_site_disorder_group
Ru1 Ru 0.70178(2) 0.15538(2) 0.18765(2) 0.01099(7) Uani 1 1 d . . . . .
S1 S 0.57127(5) 0.07580(7) 0.22869(2) 0.01670(15) Uani 1 1 d . . . . .
P1 P 0.93659(5) 0.29714(7) 0.17697(3) 0.01664(15) Uani 1 1 d . . . . .
P2 P 0.60917(5) 0.10810(7) 0.11144(2) 0.01220(14) Uani 1 1 d . . . . .
O1 O 0.83167(13) 0.23431(19) 0.15460(6) 0.0184(4) Uani 1 1 d . . . . .
N1 N 0.78437(16) 0.2128(2) 0.26179(8) 0.0151(5) Uani 1 1 d . . . . .
H1 H 0.756840 0.305273 0.267381 0.018 Uiso 1 1 calc R U . . .
Cl1 Cl 0.63458(5) 0.38825(6) 0.18857(2) 0.01783(14) Uani 1 1 d . . . . .
Cl2 Cl 0.80889(5) -0.05181(7) 0.19691(2) 0.01961(15) Uani 1 1 d . . . . .
C1 C 0.6252(2) 0.1243(3) 0.29187(10) 0.0240(6) Uani 1 1 d . . . . .
H1A H 0.598788 0.215228 0.298830 0.029 Uiso 1 1 calc R U . . .
H1B H 0.600493 0.059096 0.314581 0.029 Uiso 1 1 calc R U . . .
C2 C 0.7463(2) 0.1260(3) 0.30003(10) 0.0258(7) Uani 1 1 d . . . . .
H2A H 0.772994 0.162841 0.332624 0.031 Uiso 1 1 calc R U . . .
H2B H 0.773443 0.032596 0.298283 0.031 Uiso 1 1 calc R U . . .
C3 C 0.9031(2) 0.2294(3) 0.27115(10) 0.0234(6) Uani 1 1 d . . . . .
H3A H 0.936597 0.143494 0.263359 0.028 Uiso 1 1 calc R U . . .
H3B H 0.926220 0.248925 0.305957 0.028 Uiso 1 1 calc R U . . .
C4 C 0.9394(2) 0.3443(3) 0.24060(10) 0.0239(6) Uani 1 1 d . . . . .
H4A H 1.012007 0.370834 0.254624 0.029 Uiso 1 1 calc R U . . .
H4B H 0.893328 0.423981 0.242258 0.029 Uiso 1 1 calc R U . . .
C5 C 0.95670(14) 0.45213(16) 0.14264(7) 0.0199(6) Uani 1 1 d G . . . .
C6 C 0.88132(14) 0.55715(19) 0.14250(7) 0.0311(7) Uani 1 1 d G . . . .
H6 H 0.828601 0.550671 0.162709 0.037 Uiso 1 1 calc R U . . .
C7 C 0.88474(15) 0.67184(17) 0.11216(9) 0.0388(8) Uani 1 1 d G . . . .
H7 H 0.834312 0.742106 0.112067 0.047 Uiso 1 1 calc R U . . .
C8 C 0.96354(17) 0.68152(18) 0.08196(8) 0.0397(9) Uani 1 1 d G . . . .
H8 H 0.965828 0.758259 0.061659 0.048 Uiso 1 1 calc R U . . .
C9 C 1.03891(15) 0.5765(2) 0.08210(8) 0.0389(9) Uani 1 1 d G . . . .
H9 H 1.091634 0.582976 0.061891 0.047 Uiso 1 1 calc R U . . .
C10 C 1.03549(13) 0.46180(17) 0.11244(7) 0.0284(7) Uani 1 1 d G . . . .
H10 H 1.085926 0.391540 0.112533 0.034 Uiso 1 1 calc R U . . .
C11 C 1.0478(2) 0.1835(3) 0.17274(10) 0.0179(6) Uani 1 1 d . . . . .
C12 C 1.1459(2) 0.1947(3) 0.20403(10) 0.0201(6) Uani 1 1 d . . . . .
H12 H 1.154668 0.261334 0.228861 0.024 Uiso 1 1 calc R U . . .
C13 C 1.2309(2) 0.1070(3) 0.19840(11) 0.0231(6) Uani 1 1 d . . . . .
H13 H 1.295744 0.113685 0.219806 0.028 Uiso 1 1 calc R U . . .
C14 C 1.2184(2) 0.0102(3) 0.16093(11) 0.0281(7) Uani 1 1 d . . . . .
H14 H 1.275584 -0.046983 0.156577 0.034 Uiso 1 1 calc R U . . .
C15 C 1.1213(3) -0.0022(3) 0.12980(12) 0.0329(8) Uani 1 1 d . . . . .
H15 H 1.113512 -0.067954 0.104688 0.040 Uiso 1 1 calc R U . . .
C16 C 1.0353(2) 0.0828(3) 0.13572(11) 0.0269(7) Uani 1 1 d . . . . .
H16 H 0.969750 0.072564 0.115118 0.032 Uiso 1 1 calc R U . . .
C17 C 0.6966(2) 0.1219(3) 0.06393(9) 0.0170(6) Uani 1 1 d . . . . .
C18 C 0.7415(2) 0.2515(3) 0.05728(10) 0.0232(6) Uani 1 1 d . . . . .
H18 H 0.717019 0.329035 0.072297 0.028 Uiso 1 1 calc R U . . .
C19 C 0.8218(3) 0.2652(4) 0.02861(11) 0.0357(8) Uani 1 1 d . . . . .
H19 H 0.851966 0.351448 0.024727 0.043 Uiso 1 1 calc R U . . .
C20 C 0.8575(3) 0.1502(4) 0.00558(12) 0.0403(9) Uani 1 1 d . . . . .
H20 H 0.912466 0.159542 -0.013283 0.048 Uiso 1 1 calc R U . . .
C21 C 0.8120(2) 0.0220(4) 0.01049(11) 0.0333(8) Uani 1 1 d . . . . .
H21 H 0.835177 -0.054537 -0.005532 0.040 Uiso 1 1 calc R U . . .
C22 C 0.7312(2) 0.0082(3) 0.03963(10) 0.0230(6) Uani 1 1 d . . . . .
H22 H 0.700140 -0.077866 0.042833 0.028 Uiso 1 1 calc R U . . .
C23 C 0.5463(2) -0.0636(3) 0.10080(9) 0.0147(5) Uani 1 1 d . . . . .
C24 C 0.6084(2) -0.1807(3) 0.11550(10) 0.0212(6) Uani 1 1 d . . . . .
H24 H 0.680076 -0.170032 0.129552 0.025 Uiso 1 1 calc R U . . .
C25 C 0.5651(3) -0.3118(3) 0.10947(10) 0.0265(7) Uani 1 1 d . . . . .
H25 H 0.607913 -0.388673 0.118672 0.032 Uiso 1 1 calc R U . . .
C26 C 0.4583(3) -0.3288(3) 0.08981(10) 0.0287(7) Uani 1 1 d . . . . .
H26 H 0.428785 -0.416974 0.085916 0.034 Uiso 1 1 calc R U . . .
C27 C 0.3963(2) -0.2156(3) 0.07612(11) 0.0260(7) Uani 1 1 d . . . . .
H27 H 0.324037 -0.227381 0.063320 0.031 Uiso 1 1 calc R U . . .
C28 C 0.4389(2) -0.0834(3) 0.08093(10) 0.0194(6) Uani 1 1 d . . . . .
H28 H 0.395576 -0.007613 0.070827 0.023 Uiso 1 1 calc R U . . .
C29 C 0.4939(2) 0.2185(3) 0.08724(10) 0.0155(5) Uani 1 1 d . . . . .
C30 C 0.4203(2) 0.2500(3) 0.11882(10) 0.0193(6) Uani 1 1 d . . . . .
H30 H 0.435730 0.226390 0.152138 0.023 Uiso 1 1 calc R U . . .
C31 C 0.3247(2) 0.3160(3) 0.10100(11) 0.0234(6) Uani 1 1 d . . . . .
H31 H 0.275215 0.334060 0.122135 0.028 Uiso 1 1 calc R U . . .
C32 C 0.3025(2) 0.3550(3) 0.05201(11) 0.0259(7) Uani 1 1 d . . . . .
H32 H 0.238207 0.399672 0.040184 0.031 Uiso 1 1 calc R U . . .
C33 C 0.3749(2) 0.3280(3) 0.02069(11) 0.0258(7) Uani 1 1 d . . . . .
H33 H 0.360195 0.355586 -0.012242 0.031 Uiso 1 1 calc R U . . .
C34 C 0.4707(2) 0.2593(3) 0.03811(10) 0.0205(6) Uani 1 1 d . . . . .
H34 H 0.519386 0.240824 0.016646 0.025 Uiso 1 1 calc R U . . .
C35 C 0.5805(3) -0.1095(3) 0.23778(12) 0.0331(8) Uani 1 1 d . . . . .
H35A H 0.652691 -0.133744 0.251852 0.050 Uiso 1 1 calc R U . . .
H35B H 0.561499 -0.155385 0.206521 0.050 Uiso 1 1 calc R U . . .
H35C H 0.532152 -0.137633 0.259797 0.050 Uiso 1 1 calc R U . . .

loop_
_atom_site_aniso_label
_atom_site_aniso_U_11
_atom_site_aniso_U_22
_atom_site_aniso_U_33
_atom_site_aniso_U_23
_atom_site_aniso_U_13
_atom_site_aniso_U_12
Ru1 0.00891(10) 0.01268(11) 0.01138(11) 0.00121(8) 0.00155(8) 0.00024(8)
S1 0.0137(3) 0.0200(4) 0.0173(3) 0.0022(3) 0.0054(3) -0.0011(3)
P1 0.0115(3) 0.0211(4) 0.0177(4) -0.0030(3) 0.0036(3) -0.0034(3)
P2 0.0108(3) 0.0127(3) 0.0130(3) 0.0008(3) 0.0013(3) -0.0001(2)
O1 0.0116(9) 0.0275(11) 0.0166(10) -0.0005(8) 0.0037(8) -0.0051(8)
N1 0.0113(11) 0.0207(12) 0.0130(11) -0.0002(9) 0.0008(9) 0.0018(9)
Cl1 0.0169(3) 0.0134(3) 0.0228(3) 0.0008(3) 0.0021(3) 0.0017(2)
Cl2 0.0173(3) 0.0193(3) 0.0210(3) 0.0010(3) -0.0011(3) 0.0067(3)
C1 0.0233(15) 0.0350(17) 0.0148(14) 0.0039(12) 0.0068(12) 0.0012(13)
C2 0.0275(16) 0.0326(17) 0.0169(15) 0.0025(12) 0.0024(12) -0.0011(13)
C3 0.0177(14) 0.0322(17) 0.0187(15) -0.0041(12) -0.0023(12) 0.0013(12)
C4 0.0140(14) 0.0346(17) 0.0230(15) -0.0090(13) 0.0025(12) -0.0064(12)
C5 0.0156(14) 0.0191(14) 0.0260(15) -0.0037(12) 0.0060(12) -0.0041(11)
C6 0.0248(17) 0.0288(17) 0.042(2) -0.0026(15) 0.0144(15) 0.0039(13)
C7 0.0334(19) 0.0285(18) 0.058(2) 0.0083(16) 0.0193(17) 0.0080(14)
C8 0.0327(19) 0.0278(18) 0.061(2) 0.0146(17) 0.0130(17) 0.0012(14)
C9 0.0290(18) 0.038(2) 0.055(2) 0.0142(17) 0.0241(17) 0.0025(15)
C10 0.0210(15) 0.0278(17) 0.0389(19) 0.0078(14) 0.0125(14) 0.0051(13)
C11 0.0153(13) 0.0210(14) 0.0187(14) 0.0008(11) 0.0070(11) -0.0030(11)
C12 0.0203(15) 0.0177(14) 0.0224(15) -0.0007(11) 0.0035(12) -0.0029(11)
C13 0.0170(14) 0.0232(15) 0.0284(16) 0.0053(13) 0.0012(12) 0.0000(12)
C14 0.0273(17) 0.0233(16) 0.0358(18) 0.0026(13) 0.0113(14) 0.0046(12)
C15 0.0364(19) 0.0312(18) 0.0316(18) -0.0127(14) 0.0064(15) 0.0032(14)
C16 0.0239(16) 0.0313(17) 0.0246(16) -0.0079(13) 0.0005(13) -0.0018(13)
C17 0.0147(13) 0.0245(15) 0.0103(13) 0.0016(11) -0.0023(11) -0.0006(11)
C18 0.0260(16) 0.0288(16) 0.0141(14) 0.0014(12) 0.0009(12) -0.0060(13)
C19 0.0328(18) 0.055(2) 0.0183(16) 0.0087(15) 0.0006(14) -0.0190(16)
C20 0.0239(17) 0.076(3) 0.0229(17) 0.0060(17) 0.0115(14) -0.0069(17)
C21 0.0296(18) 0.052(2) 0.0192(16) -0.0007(15) 0.0066(13) 0.0115(16)
C22 0.0212(15) 0.0298(16) 0.0175(15) 0.0011(12) 0.0010(12) 0.0039(12)
C23 0.0185(14) 0.0148(13) 0.0112(13) 0.0002(10) 0.0034(11) -0.0031(10)
C24 0.0220(15) 0.0196(15) 0.0205(15) 0.0002(11) -0.0011(12) -0.0013(11)
C25 0.0429(19) 0.0154(15) 0.0203(15) 0.0011(12) 0.0024(14) 0.0005(13)
C26 0.047(2) 0.0215(16) 0.0182(15) -0.0045(12) 0.0084(14) -0.0170(14)
C27 0.0228(15) 0.0316(17) 0.0234(16) -0.0068(13) 0.0030(13) -0.0122(13)
C28 0.0199(14) 0.0213(15) 0.0168(14) -0.0014(11) 0.0021(12) -0.0030(11)
C29 0.0119(13) 0.0132(13) 0.0201(14) -0.0022(11) -0.0018(11) -0.0016(10)
C30 0.0162(14) 0.0205(14) 0.0205(15) 0.0001(11) 0.0010(11) -0.0006(11)
C31 0.0152(14) 0.0235(15) 0.0315(17) -0.0007(13) 0.0037(12) 0.0027(11)
C32 0.0192(15) 0.0211(15) 0.0334(17) -0.0012(13) -0.0087(13) 0.0060(12)
C33 0.0301(17) 0.0228(16) 0.0204(15) -0.0002(12) -0.0085(13) 0.0059(12)
C34 0.0242(15) 0.0187(14) 0.0177(14) -0.0011(11) 0.0000(12) 0.0006(12)
C35 0.043(2) 0.0205(16) 0.0406(19) 0.0028(14) 0.0212(16) -0.0060(14)

loop_
_atom_type_symbol
_atom_type_description
_atom_type_scat_dispersion_real
_atom_type_scat_dispersion_imag
_atom_type_scat_source
C C 0.0033 0.0016 'International Tables Vol C Tables 4.2.6.8 and 6.1.1.4'
H H 0.0000 0.0000 'International Tables Vol C Tables 4.2.6.8 and 6.1.1.4'
N N 0.0061 0.0033 'International Tables Vol C Tables 4.2.6.8 and 6.1.1.4'
P P 0.1023 0.0942 'International Tables Vol C Tables 4.2.6.8 and 6.1.1.4'
S S 0.1246 0.1234 'International Tables Vol C Tables 4.2.6.8 and 6.1.1.4'
Cl Cl 0.1484 0.1585 'International Tables Vol C Tables 4.2.6.8 and 6.1.1.4'
Ru Ru -1.2594 0.8363 'International Tables Vol C Tables 4.2.6.8 and 6.1.1.4'
O O 0.0106 0.0060 'International Tables Vol C Tables 4.2.6.8 and 6.1.1.4'

loop_
_geom_angle_atom_site_label_1
_geom_angle_atom_site_label_2
_geom_angle_atom_site_label_3
_geom_angle
_geom_angle_site_symmetry_1
_geom_angle_site_symmetry_3
_geom_angle_publ_flag
O1 Ru1 N1 90.94(7) . . ?
O1 Ru1 S1 175.47(5) . . ?
N1 Ru1 S1 84.53(6) . . ?
O1 Ru1 P2 90.08(5) . . ?
N1 Ru1 P2 176.23(6) . . ?
S1 Ru1 P2 94.45(3) . . ?
O1 Ru1 Cl2 83.56(5) . . ?
N1 Ru1 Cl2 86.34(6) . . ?
S1 Ru1 Cl2 95.93(3) . . ?
P2 Ru1 Cl2 97.38(3) . . ?
O1 Ru1 Cl1 87.93(5) . . ?
N1 Ru1 Cl1 82.60(6) . . ?
S1 Ru1 Cl1 91.67(3) . . ?
P2 Ru1 Cl1 93.82(2) . . ?
Cl2 Ru1 Cl1 165.92(2) . . ?
C35 S1 C1 96.78(15) . . ?
C35 S1 Ru1 111.62(10) . . ?
C1 S1 Ru1 100.98(9) . . ?
O1 P1 C4 112.50(11) . . ?
O1 P1 C11 111.89(12) . . ?
C4 P1 C11 108.66(13) . . ?
O1 P1 C5 108.09(10) . . ?
C4 P1 C5 108.07(12) . . ?
C11 P1 C5 107.44(10) . . ?
C17 P2 C29 103.29(12) . . ?
C17 P2 C23 104.13(12) . . ?
C29 P2 C23 99.80(12) . . ?
C17 P2 Ru1 110.88(8) . . ?
C29 P2 Ru1 118.51(9) . . ?
C23 P2 Ru1 118.23(8) . . ?
P1 O1 Ru1 131.29(11) . . ?
C2 N1 C3 111.6(2) . . ?
C2 N1 Ru1 110.49(16) . . ?
C3 N1 Ru1 120.30(16) . . ?
C2 C1 S1 111.36(19) . . ?
N1 C2 C1 109.5(2) . . ?
N1 C3 C4 111.6(2) . . ?
C3 C4 P1 112.9(2) . . ?
C6 C5 C10 120.0 . . ?
C6 C5 P1 117.15(10) . . ?
C10 C5 P1 122.38(10) . . ?
C7 C6 C5 120.0 . . ?
C6 C7 C8 120.0 . . ?
C9 C8 C7 120.0 . . ?
C8 C9 C10 120.0 . . ?
C9 C10 C5 120.0 . . ?
C12 C11 C16 119.2(3) . . ?
C12 C11 P1 122.6(2) . . ?
C16 C11 P1 118.2(2) . . ?
C11 C12 C13 120.5(3) . . ?
C14 C13 C12 119.6(3) . . ?
C13 C14 C15 120.3(3) . . ?
C14 C15 C16 120.6(3) . . ?
C15 C16 C11 119.7(3) . . ?
C22 C17 C18 118.9(3) . . ?
C22 C17 P2 123.3(2) . . ?
C18 C17 P2 117.2(2) . . ?
C19 C18 C17 120.5(3) . . ?
C18 C19 C20 120.0(3) . . ?
C19 C20 C21 120.4(3) . . ?
C20 C21 C22 119.5(3) . . ?
C17 C22 C21 120.6(3) . . ?
C28 C23 C24 117.8(2) . . ?
C28 C23 P2 123.6(2) . . ?
C24 C23 P2 118.5(2) . . ?
C25 C24 C23 121.1(3) . . ?
C26 C25 C24 120.0(3) . . ?
C27 C26 C25 119.6(3) . . ?
C26 C27 C28 121.2(3) . . ?
C27 C28 C23 120.2(3) . . ?
C34 C29 C30 118.5(2) . . ?
C34 C29 P2 123.3(2) . . ?
C30 C29 P2 117.8(2) . . ?
C31 C30 C29 120.6(3) . . ?
C32 C31 C30 120.2(3) . . ?
C33 C32 C31 120.1(3) . . ?
C32 C33 C34 120.1(3) . . ?
C29 C34 C33 120.5(3) . . ?

loop_
_geom_bond_atom_site_label_1
_geom_bond_atom_site_label_2
_geom_bond_distance
_geom_bond_site_symmetry_2
_geom_bond_publ_flag
Ru1 O1 2.1304(17) . ?
Ru1 N1 2.201(2) . ?
Ru1 S1 2.2651(7) . ?
Ru1 P2 2.2712(8) . ?
Ru1 Cl2 2.4069(8) . ?
Ru1 Cl1 2.4074(8) . ?
S1 C35 1.810(3) . ?
S1 C1 1.817(3) . ?
P1 O1 1.4963(18) . ?
P1 C4 1.794(3) . ?
P1 C11 1.798(3) . ?
P1 C5 1.8074(16) . ?
P2 C17 1.834(3) . ?
P2 C29 1.840(3) . ?
P2 C23 1.843(3) . ?
N1 C2 1.478(3) . ?
N1 C3 1.486(3) . ?
C1 C2 1.507(4) . ?
C3 C4 1.504(4) . ?
C5 C6 1.3900 . ?
C5 C10 1.3900 . ?
C6 C7 1.3900 . ?
C7 C8 1.3900 . ?
C8 C9 1.3900 . ?
C9 C10 1.3900 . ?
C11 C12 1.394(4) . ?
C11 C16 1.396(4) . ?
C12 C13 1.394(4) . ?
C13 C14 1.379(4) . ?
C14 C15 1.383(4) . ?
C15 C16 1.389(4) . ?
C17 C22 1.390(4) . ?
C17 C18 1.398(4) . ?
C18 C19 1.380(4) . ?
C19 C20 1.387(5) . ?
C20 C21 1.381(5) . ?
C21 C22 1.394(4) . ?
C23 C28 1.391(4) . ?
C23 C24 1.400(4) . ?
C24 C25 1.380(4) . ?
C25 C26 1.379(4) . ?
C26 C27 1.363(4) . ?
C27 C28 1.385(4) . ?
C29 C34 1.388(4) . ?
C29 C30 1.396(4) . ?
C30 C31 1.384(4) . ?
C31 C32 1.378(4) . ?
C32 C33 1.371(4) . ?
C33 C34 1.395(4) . ?
